data_7111721
loop_
_publ_author_name
'Mej\'ia, Michelle L.'
'Reeske, Gregor'
'Holliday, Bradley J.'

_publ_section_title
;
 Gallium-containing conducting metallopolymers which display chemically
 tunable reactivity for the growth of Ga2S3 semiconducting nanoparticles
;
_journal_issue 29
_journal_name_full 'Chemical Communications'
_journal_page_first 5355
_journal_page_last 5357
_journal_paper_doi 10.1039/c0cc00578a
_journal_volume 46
_journal_year 2010
_chemical_formula_moiety 'C35 H52 Cl Ga N2 O2'
_chemical_formula_sum 'C35 H52 Cl Ga N2 O2'
_chemical_formula_weight 637.96
_space_group_IT_number 61
_symmetry_cell_setting orthorhombic
_symmetry_space_group_name_Hall '-P 2ac 2ab'
_symmetry_space_group_name_H-M 'P b c a'
_atom_sites_solution_hydrogens geom
_atom_sites_solution_primary direct
_atom_sites_solution_secondary difmap
_audit_creation_method
;
manual editing of the .cif file
created by SHELXTL Ver. 6.10
;
_cell_angle_alpha 90.00
_cell_angle_beta 90.00
_cell_angle_gamma 90.00
_cell_formula_units_Z 8
_cell_length_a 12.128(2)
_cell_length_b 22.649(3)
_cell_length_c 25.834(5)
_cell_measurement_reflns_used 15270
_cell_measurement_temperature 153(2)
_cell_measurement_theta_max 24.7
_cell_measurement_theta_min 2.36
_cell_volume 7096(2)
_computing_cell_refinement 'Collect software, Nonius B.V. 1998'
_computing_data_collection 'Collect software, Nonius B.V. 1998'
_computing_data_reduction
;
DENZO and Scalepack (Otwinoski and Minor, 1997)
;
_computing_molecular_graphics 'XP SHELXTL/PC, Siemens Analytical'
_computing_structure_refinement 'XL SHELXTL/PC, Siemens Analytical'
_computing_structure_solution
;
SIR97 - Altomare A., Burla M.C., Camalli M., Cascarano G.L., Giacovazzo C.,
Guagliardi A., Moliterni A.G.G., Polidori G.,Spagna R.
;
_diffrn_ambient_temperature 153(2)
_diffrn_measured_fraction_theta_full 0.996
_diffrn_measured_fraction_theta_max 0.996
_diffrn_measurement_device_type 'Nonius Kappa CCD'
_diffrn_measurement_method \f-scan
_diffrn_radiation_monochromator graphite
_diffrn_radiation_source 'fine-focus sealed tube'
_diffrn_radiation_type MoK\a
_diffrn_radiation_wavelength 0.71069
_diffrn_reflns_av_R_equivalents 0.0466
_diffrn_reflns_av_sigmaI/netI 0.0672
_diffrn_reflns_limit_h_max 15
_diffrn_reflns_limit_h_min -15
_diffrn_reflns_limit_k_max 29
_diffrn_reflns_limit_k_min -29
_diffrn_reflns_limit_l_max 33
_diffrn_reflns_limit_l_min -33
_diffrn_reflns_number 15270
_diffrn_reflns_theta_full 27.46
_diffrn_reflns_theta_max 27.46
_diffrn_reflns_theta_min 2.30
_exptl_absorpt_coefficient_mu 0.881
_exptl_absorpt_correction_T_max 0.8575
_exptl_absorpt_correction_T_min 0.8366
_exptl_absorpt_correction_type multi-scan
_exptl_absorpt_process_details 'DENZO and Scalepack (Otwinoski and Minor, 1997)'
_exptl_crystal_colour yellow
_exptl_crystal_density_diffrn 1.194
_exptl_crystal_density_method 'not measured'
_exptl_crystal_description block
_exptl_crystal_F_000 2720
_exptl_crystal_size_max 0.21
_exptl_crystal_size_mid 0.18
_exptl_crystal_size_min 0.18
_refine_diff_density_max 0.595
_refine_diff_density_min -0.687
_refine_diff_density_rms 0.071
_refine_ls_extinction_method none
_refine_ls_goodness_of_fit_ref 1.028
_refine_ls_hydrogen_treatment constr
_refine_ls_matrix_type full
_refine_ls_number_parameters 384
_refine_ls_number_reflns 8090
_refine_ls_number_restraints 0
_refine_ls_restrained_S_all 1.028
_refine_ls_R_factor_all 0.0864
_refine_ls_R_factor_gt 0.0430
_refine_ls_shift/su_max 0.001
_refine_ls_shift/su_mean 0.000
_refine_ls_structure_factor_coef Fsqd
_refine_ls_weighting_details 'calc w=1/[\s^2^(Fo^2^)+(0.0521P)^2^+0.9738P] where P=(Fo^2^+2Fc^2^)/3'
_refine_ls_weighting_scheme calc
_refine_ls_wR_factor_gt 0.0936
_refine_ls_wR_factor_ref 0.1099
_reflns_number_gt 5283
_reflns_number_total 8090
_reflns_threshold_expression >2sigma(I)
_cod_data_source_file C0CC00578Asup1.cif
_cod_data_source_block grgr116
_cod_original_sg_symbol_Hall -P2ac2ab
_cod_original_sg_symbol_H-M pbca
_cod_database_code 7111721

loop_
_symmetry_equiv_pos_as_xyz
'x, y, z'
'-x+1/2, -y, z+1/2'
'x+1/2, -y+1/2, -z'
'-x, y+1/2, -z+1/2'
'-x, -y, -z'
'x-1/2, y, -z-1/2'
'-x-1/2, y-1/2, z'
'x, -y-1/2, z-1/2'

loop_
_atom_site_label
_atom_site_type_symbol
_atom_site_fract_x
_atom_site_fract_y
_atom_site_fract_z
_atom_site_U_iso_or_equiv
_atom_site_adp_type
_atom_site_occupancy
_atom_site_symmetry_multiplicity
_atom_site_calc_flag
_atom_site_refinement_flags
C1 C 0.73389(17) 0.14090(10) 0.48825(10) 0.0229(5) Uani 1 1 d .
C2 C 0.79803(19) 0.14918(11) 0.43813(11) 0.0324(6) Uani 1 1 d .
H2A H 0.8348 0.1121 0.4289 0.049 Uiso 1 1 calc R
H2B H 0.8534 0.1802 0.4428 0.049 Uiso 1 1 calc R
H2C H 0.7472 0.1605 0.4104 0.049 Uiso 1 1 calc R
C3 C 0.8125(2) 0.13139(11) 0.53429(12) 0.0363(7) Uani 1 1 d .
H3A H 0.7694 0.1230 0.5655 0.054 Uiso 1 1 calc R
H3B H 0.8566 0.1671 0.5397 0.054 Uiso 1 1 calc R
H3C H 0.8614 0.0980 0.5270 0.054 Uiso 1 1 calc R
C4 C 0.66432(17) 0.19631(10) 0.49967(10) 0.0248(6) Uani 1 1 d .
H4A H 0.6530 0.1999 0.5375 0.030 Uiso 1 1 calc R
H4B H 0.7045 0.2318 0.4877 0.030 Uiso 1 1 calc R
C5 C 0.66046(17) 0.08596(10) 0.48089(9) 0.0219(5) Uani 1 1 d .
H5A H 0.6327 0.0858 0.4448 0.026 Uiso 1 1 calc R
H5B H 0.7067 0.0503 0.4854 0.026 Uiso 1 1 calc R
C6 C 0.53879(17) 0.22360(10) 0.43280(10) 0.0247(5) Uani 1 1 d .
H6 H 0.5967 0.2484 0.4210 0.030 Uiso 1 1 calc R
C7 C 0.43802(17) 0.22346(10) 0.40285(10) 0.0246(5) Uani 1 1 d .
C8 C 0.43383(18) 0.26116(11) 0.35924(10) 0.0294(6) Uani 1 1 d .
H8 H 0.4966 0.2844 0.3509 0.035 Uiso 1 1 calc R
C9 C 0.34151(19) 0.26515(11) 0.32853(10) 0.0312(6) Uani 1 1 d .
C10 C 0.25089(19) 0.22923(11) 0.34314(10) 0.0298(6) Uani 1 1 d .
H10 H 0.1855 0.2322 0.3230 0.036 Uiso 1 1 calc R
C11 C 0.25035(17) 0.19044(10) 0.38420(9) 0.0232(5) Uani 1 1 d .
C12 C 0.34759(18) 0.18719(10) 0.41528(9) 0.0237(5) Uani 1 1 d .
C13 C 0.3334(2) 0.30522(13) 0.28106(12) 0.0452(8) Uani 1 1 d .
C14 C 0.4416(3) 0.33629(18) 0.26932(16) 0.0850(15) Uani 1 1 d .
H14A H 0.4667 0.3575 0.3002 0.128 Uiso 1 1 calc R
H14B H 0.4307 0.3644 0.2409 0.128 Uiso 1 1 calc R
H14C H 0.4972 0.3070 0.2593 0.128 Uiso 1 1 calc R
C15 C 0.2964(3) 0.27009(17) 0.23407(13) 0.0784(12) Uani 1 1 d .
H15A H 0.3513 0.2396 0.2262 0.118 Uiso 1 1 calc R
H15B H 0.2888 0.2966 0.2043 0.118 Uiso 1 1 calc R
H15C H 0.2252 0.2514 0.2414 0.118 Uiso 1 1 calc R
C16 C 0.2468(3) 0.35382(16) 0.29137(17) 0.0823(13) Uani 1 1 d .
H16A H 0.1764 0.3355 0.3008 0.123 Uiso 1 1 calc R
H16B H 0.2371 0.3777 0.2601 0.123 Uiso 1 1 calc R
H16C H 0.2720 0.3791 0.3198 0.123 Uiso 1 1 calc R
C17 C 0.15165(17) 0.14950(10) 0.39619(10) 0.0233(5) Uani 1 1 d .
C18 C 0.10651(19) 0.15987(11) 0.45112(10) 0.0267(6) Uani 1 1 d .
H18A H 0.0503 0.1301 0.4590 0.040 Uiso 1 1 calc R
H18B H 0.0736 0.1993 0.4531 0.040 Uiso 1 1 calc R
H18C H 0.1668 0.1568 0.4762 0.040 Uiso 1 1 calc R
C19 C 0.18803(19) 0.08471(10) 0.39067(11) 0.0311(6) Uani 1 1 d .
H19A H 0.2183 0.0783 0.3559 0.047 Uiso 1 1 calc R
H19B H 0.1244 0.0588 0.3960 0.047 Uiso 1 1 calc R
H19C H 0.2446 0.0758 0.4166 0.047 Uiso 1 1 calc R
C20 C 0.05594(17) 0.16067(11) 0.35826(10) 0.0273(6) Uani 1 1 d .
H20A H 0.0809 0.1531 0.3228 0.041 Uiso 1 1 calc R
H20B H 0.0316 0.2018 0.3612 0.041 Uiso 1 1 calc R
H20C H -0.0055 0.1342 0.3666 0.041 Uiso 1 1 calc R
C21 C 0.56401(17) 0.03986(10) 0.55013(9) 0.0220(5) Uani 1 1 d .
H21 H 0.6282 0.0160 0.5529 0.026 Uiso 1 1 calc R
C22 C 0.47399(17) 0.02601(10) 0.58442(9) 0.0213(5) Uani 1 1 d .
C23 C 0.49558(17) -0.01277(10) 0.62578(10) 0.0258(5) Uani 1 1 d .
H23 H 0.5683 -0.0274 0.6305 0.031 Uiso 1 1 calc R
C24 C 0.41409(18) -0.02989(11) 0.65935(10) 0.0263(5) Uani 1 1 d .
C25 C 0.30692(18) -0.00806(10) 0.64923(9) 0.0255(5) Uani 1 1 d .
H25 H 0.2496 -0.0197 0.6721 0.031 Uiso 1 1 calc R
C26 C 0.27913(17) 0.02880(10) 0.60875(9) 0.0228(5) Uani 1 1 d .
C27 C 0.36547(17) 0.04752(10) 0.57492(9) 0.0215(5) Uani 1 1 d .
C28 C 0.43349(19) -0.06868(11) 0.70662(10) 0.0306(6) Uani 1 1 d .
C29 C 0.5541(2) -0.08859(14) 0.71126(12) 0.0493(8) Uani 1 1 d .
H29A H 0.5747 -0.1114 0.6805 0.074 Uiso 1 1 calc R
H29B H 0.5628 -0.1133 0.7421 0.074 Uiso 1 1 calc R
H29C H 0.6019 -0.0538 0.7141 0.074 Uiso 1 1 calc R
C30 C 0.4038(2) -0.03280(13) 0.75494(11) 0.0416(7) Uani 1 1 d .
H30A H 0.4472 0.0037 0.7555 0.062 Uiso 1 1 calc R
H30B H 0.4199 -0.0561 0.7860 0.062 Uiso 1 1 calc R
H30C H 0.3251 -0.0230 0.7542 0.062 Uiso 1 1 calc R
C31 C 0.3615(2) -0.12435(12) 0.70376(12) 0.0445(7) Uani 1 1 d .
H31A H 0.2838 -0.1129 0.7013 0.067 Uiso 1 1 calc R
H31B H 0.3729 -0.1482 0.7350 0.067 Uiso 1 1 calc R
H31C H 0.3821 -0.1475 0.6732 0.067 Uiso 1 1 calc R
C32 C 0.15973(17) 0.05029(10) 0.60041(10) 0.0260(5) Uani 1 1 d .
C33 C 0.1549(2) 0.11840(11) 0.60325(11) 0.0331(6) Uani 1 1 d .
H33A H 0.0791 0.1317 0.5971 0.050 Uiso 1 1 calc R
H33B H 0.2037 0.1353 0.5769 0.050 Uiso 1 1 calc R
H33C H 0.1789 0.1315 0.6376 0.050 Uiso 1 1 calc R
C34 C 0.11595(18) 0.02988(11) 0.54764(11) 0.0307(6) Uani 1 1 d .
H34A H 0.1127 -0.0133 0.5469 0.046 Uiso 1 1 calc R
H34B H 0.1653 0.0439 0.5202 0.046 Uiso 1 1 calc R
H34C H 0.0419 0.0461 0.5421 0.046 Uiso 1 1 calc R
C35 C 0.08169(19) 0.02660(12) 0.64217(11) 0.0371(7) Uani 1 1 d .
H35A H 0.0825 -0.0167 0.6416 0.056 Uiso 1 1 calc R
H35B H 0.0067 0.0407 0.6354 0.056 Uiso 1 1 calc R
H35C H 0.1059 0.0406 0.6762 0.056 Uiso 1 1 calc R
N1 N 0.55698(14) 0.19332(8) 0.47369(8) 0.0228(4) Uani 1 1 d .
N2 N 0.56598(13) 0.08162(8) 0.51594(8) 0.0205(4) Uani 1 1 d .
O1 O 0.34930(12) 0.14952(7) 0.45458(7) 0.0300(4) Uani 1 1 d .
O2 O 0.34348(11) 0.08096(7) 0.53440(6) 0.0227(4) Uani 1 1 d .
Cl1 Cl 0.42959(5) 0.19807(3) 0.57891(3) 0.03599(17) Uani 1 1 d .
Ga1 Ga 0.443081(18) 0.140136(11) 0.510198(11) 0.02043(9) Uani 1 1 d .

loop_
_atom_site_aniso_label
_atom_site_aniso_U_11
_atom_site_aniso_U_22
_atom_site_aniso_U_33
_atom_site_aniso_U_23
_atom_site_aniso_U_13
_atom_site_aniso_U_12
C1 0.0160(11) 0.0219(13) 0.0308(14) -0.0012(11) 0.0006(10) -0.0018(9)
C2 0.0243(12) 0.0283(14) 0.0447(17) -0.0011(13) 0.0075(11) -0.0053(10)
C3 0.0257(13) 0.0351(16) 0.0482(18) -0.0007(13) -0.0110(12) -0.0003(11)
C4 0.0176(11) 0.0215(13) 0.0353(16) -0.0016(11) -0.0024(9) -0.0026(9)
C5 0.0175(11) 0.0224(13) 0.0258(14) -0.0015(11) 0.0050(9) -0.0003(9)
C6 0.0208(12) 0.0207(13) 0.0327(15) 0.0009(11) 0.0021(10) 0.0003(9)
C7 0.0216(11) 0.0251(13) 0.0272(14) 0.0014(11) 0.0001(10) 0.0008(9)
C8 0.0270(12) 0.0258(14) 0.0354(16) 0.0040(12) -0.0005(11) -0.0046(10)
C9 0.0328(13) 0.0297(14) 0.0311(15) 0.0076(12) -0.0046(11) -0.0032(10)
C10 0.0261(12) 0.0308(14) 0.0324(16) 0.0027(12) -0.0069(11) -0.0011(10)
C11 0.0218(11) 0.0224(13) 0.0255(13) -0.0002(11) -0.0016(10) 0.0017(9)
C12 0.0235(11) 0.0220(13) 0.0257(14) 0.0024(11) 0.0005(10) 0.0012(9)
C13 0.0476(16) 0.0464(18) 0.0415(18) 0.0206(15) -0.0152(14) -0.0161(14)
C14 0.078(3) 0.103(3) 0.074(3) 0.065(3) -0.027(2) -0.044(2)
C15 0.117(3) 0.078(3) 0.040(2) 0.020(2) -0.020(2) -0.036(2)
C16 0.096(3) 0.061(2) 0.090(3) 0.039(2) -0.019(3) 0.009(2)
C17 0.0183(11) 0.0253(13) 0.0262(14) -0.0013(11) -0.0016(10) -0.0009(9)
C18 0.0219(11) 0.0300(14) 0.0283(15) -0.0003(12) 0.0003(10) -0.0019(10)
C19 0.0256(12) 0.0261(14) 0.0416(17) -0.0032(12) -0.0036(11) 0.0007(10)
C20 0.0207(11) 0.0335(14) 0.0278(14) -0.0017(12) -0.0032(10) 0.0002(10)
C21 0.0172(11) 0.0215(13) 0.0274(14) -0.0041(11) -0.0026(9) 0.0017(9)
C22 0.0195(10) 0.0224(13) 0.0220(13) -0.0008(10) 0.0000(9) 0.0011(9)
C23 0.0195(12) 0.0274(13) 0.0305(15) 0.0026(12) -0.0035(10) 0.0010(10)
C24 0.0272(12) 0.0270(13) 0.0246(14) 0.0022(11) -0.0027(10) -0.0022(10)
C25 0.0257(12) 0.0274(14) 0.0234(14) -0.0003(11) 0.0031(10) -0.0036(10)
C26 0.0220(11) 0.0217(13) 0.0247(14) -0.0008(11) 0.0015(9) -0.0009(9)
C27 0.0237(11) 0.0176(12) 0.0233(14) -0.0025(11) 0.0001(9) -0.0019(9)
C28 0.0306(13) 0.0357(15) 0.0254(14) 0.0059(12) -0.0034(10) -0.0014(11)
C29 0.0399(16) 0.061(2) 0.0468(19) 0.0268(17) -0.0046(13) 0.0067(14)
C30 0.0532(17) 0.0460(17) 0.0256(16) 0.0065(14) -0.0067(13) -0.0055(13)
C31 0.0568(18) 0.0387(16) 0.0380(18) 0.0139(14) -0.0097(14) -0.0115(13)
C32 0.0194(11) 0.0244(13) 0.0342(15) 0.0008(11) 0.0040(10) 0.0011(9)
C33 0.0277(13) 0.0283(14) 0.0433(17) -0.0023(13) 0.0068(12) 0.0025(10)
C34 0.0201(12) 0.0298(14) 0.0421(17) -0.0018(13) -0.0019(11) 0.0011(10)
C35 0.0248(13) 0.0423(17) 0.0443(18) 0.0048(14) 0.0096(12) -0.0001(11)
N1 0.0180(9) 0.0201(11) 0.0303(12) 0.0013(9) -0.0022(8) 0.0003(7)
N2 0.0178(9) 0.0193(10) 0.0244(11) -0.0003(9) 0.0010(8) -0.0023(7)
O1 0.0218(8) 0.0328(10) 0.0353(11) 0.0124(9) -0.0061(7) -0.0068(7)
O2 0.0186(7) 0.0234(9) 0.0262(9) 0.0035(8) 0.0000(7) -0.0010(6)
Cl1 0.0379(4) 0.0285(3) 0.0415(4) -0.0114(3) 0.0111(3) -0.0057(3)
Ga1 0.01622(14) 0.01951(15) 0.02557(16) 0.00182(11) -0.00004(10) 0.00024(9)

loop_
_atom_type_symbol
_atom_type_description
_atom_type_scat_dispersion_real
_atom_type_scat_dispersion_imag
_atom_type_scat_source
C C 0.0033 0.0016 'International Tables Vol C Tables 4.2.6.8 and 6.1.1.4'
H H 0.0000 0.0000 'International Tables Vol C Tables 4.2.6.8 and 6.1.1.4'
N N 0.0061 0.0033 'International Tables Vol C Tables 4.2.6.8 and 6.1.1.4'
O O 0.0106 0.0060 'International Tables Vol C Tables 4.2.6.8 and 6.1.1.4'
Cl Cl 0.1484 0.1585 'International Tables Vol C Tables 4.2.6.8 and 6.1.1.4'
Ga Ga 0.2307 1.6083 'International Tables Vol C Tables 4.2.6.8 and 6.1.1.4'

loop_
_geom_angle_atom_site_label_1
_geom_angle_atom_site_label_2
_geom_angle_atom_site_label_3
_geom_angle
C2 C1 C3 111.0(2)
C2 C1 C4 110.0(2)
C3 C1 C4 107.8(2)
C2 C1 C5 106.84(19)
C3 C1 C5 109.9(2)
C4 C1 C5 111.38(17)
C1 C2 H2A 109.5
C1 C2 H2B 109.5
H2A C2 H2B 109.5
C1 C2 H2C 109.5
H2A C2 H2C 109.5
H2B C2 H2C 109.5
C1 C3 H3A 109.5
C1 C3 H3B 109.5
H3A C3 H3B 109.5
C1 C3 H3C 109.5
H3A C3 H3C 109.5
H3B C3 H3C 109.5
N1 C4 C1 111.16(18)
N1 C4 H4A 109.4
C1 C4 H4A 109.4
N1 C4 H4B 109.4
C1 C4 H4B 109.4
H4A C4 H4B 108.0
N2 C5 C1 115.48(18)
N2 C5 H5A 108.4
C1 C5 H5A 108.4
N2 C5 H5B 108.4
C1 C5 H5B 108.4
H5A C5 H5B 107.5
N1 C6 C7 125.9(2)
N1 C6 H6 117.0
C7 C6 H6 117.0
C12 C7 C8 120.4(2)
C12 C7 C6 122.5(2)
C8 C7 C6 117.1(2)
C9 C8 C7 121.9(2)
C9 C8 H8 119.1
C7 C8 H8 119.1
C8 C9 C10 116.1(2)
C8 C9 C13 123.7(2)
C10 C9 C13 120.3(2)
C11 C10 C9 125.1(2)
C11 C10 H10 117.5
C9 C10 H10 117.5
C10 C11 C12 117.5(2)
C10 C11 C17 122.7(2)
C12 C11 C17 119.7(2)
O1 C12 C7 122.5(2)
O1 C12 C11 118.44(19)
C7 C12 C11 119.0(2)
C15 C13 C14 109.8(3)
C15 C13 C9 110.4(2)
C14 C13 C9 112.3(2)
C15 C13 C16 108.1(3)
C14 C13 C16 106.9(3)
C9 C13 C16 109.2(3)
C13 C14 H14A 109.5
C13 C14 H14B 109.5
H14A C14 H14B 109.5
C13 C14 H14C 109.5
H14A C14 H14C 109.5
H14B C14 H14C 109.5
C13 C15 H15A 109.5
C13 C15 H15B 109.5
H15A C15 H15B 109.5
C13 C15 H15C 109.5
H15A C15 H15C 109.5
H15B C15 H15C 109.5
C13 C16 H16A 109.5
C13 C16 H16B 109.5
H16A C16 H16B 109.5
C13 C16 H16C 109.5
H16A C16 H16C 109.5
H16B C16 H16C 109.5
C18 C17 C19 109.4(2)
C18 C17 C20 107.07(18)
C19 C17 C20 108.28(19)
C18 C17 C11 111.64(19)
C19 C17 C11 109.36(18)
C20 C17 C11 110.96(19)
C17 C18 H18A 109.5
C17 C18 H18B 109.5
H18A C18 H18B 109.5
C17 C18 H18C 109.5
H18A C18 H18C 109.5
H18B C18 H18C 109.5
C17 C19 H19A 109.5
C17 C19 H19B 109.5
H19A C19 H19B 109.5
C17 C19 H19C 109.5
H19A C19 H19C 109.5
H19B C19 H19C 109.5
C17 C20 H20A 109.5
C17 C20 H20B 109.5
H20A C20 H20B 109.5
C17 C20 H20C 109.5
H20A C20 H20C 109.5
H20B C20 H20C 109.5
N2 C21 C22 126.4(2)
N2 C21 H21 116.8
C22 C21 H21 116.8
C23 C22 C27 121.1(2)
C23 C22 C21 117.5(2)
C27 C22 C21 121.3(2)
C24 C23 C22 121.5(2)
C24 C23 H23 119.2
C22 C23 H23 119.2
C23 C24 C25 116.5(2)
C23 C24 C28 124.0(2)
C25 C24 C28 119.5(2)
C26 C25 C24 125.2(2)
C26 C25 H25 117.4
C24 C25 H25 117.4
C25 C26 C27 117.7(2)
C25 C26 C32 121.7(2)
C27 C26 C32 120.6(2)
O2 C27 C22 121.3(2)
O2 C27 C26 120.52(19)
C22 C27 C26 118.1(2)
C24 C28 C30 108.1(2)
C24 C28 C31 110.3(2)
C30 C28 C31 109.9(2)
C24 C28 C29 112.3(2)
C30 C28 C29 108.4(2)
C31 C28 C29 107.7(2)
C28 C29 H29A 109.5
C28 C29 H29B 109.5
H29A C29 H29B 109.5
C28 C29 H29C 109.5
H29A C29 H29C 109.5
H29B C29 H29C 109.5
C28 C30 H30A 109.5
C28 C30 H30B 109.5
H30A C30 H30B 109.5
C28 C30 H30C 109.5
H30A C30 H30C 109.5
H30B C30 H30C 109.5
C28 C31 H31A 109.5
C28 C31 H31B 109.5
H31A C31 H31B 109.5
C28 C31 H31C 109.5
H31A C31 H31C 109.5
H31B C31 H31C 109.5
C35 C32 C34 107.8(2)
C35 C32 C26 111.8(2)
C34 C32 C26 110.72(19)
C35 C32 C33 107.0(2)
C34 C32 C33 109.3(2)
C26 C32 C33 110.10(18)
C32 C33 H33A 109.5
C32 C33 H33B 109.5
H33A C33 H33B 109.5
C32 C33 H33C 109.5
H33A C33 H33C 109.5
H33B C33 H33C 109.5
C32 C34 H34A 109.5
C32 C34 H34B 109.5
H34A C34 H34B 109.5
C32 C34 H34C 109.5
H34A C34 H34C 109.5
H34B C34 H34C 109.5
C32 C35 H35A 109.5
C32 C35 H35B 109.5
H35A C35 H35B 109.5
C32 C35 H35C 109.5
H35A C35 H35C 109.5
H35B C35 H35C 109.5
C6 N1 C4 120.44(19)
C6 N1 Ga1 125.16(15)
C4 N1 Ga1 114.36(15)
C21 N2 C5 119.06(18)
C21 N2 Ga1 121.41(15)
C5 N2 Ga1 119.53(14)
C12 O1 Ga1 132.83(14)
C27 O2 Ga1 122.34(13)
O1 Ga1 O2 86.90(7)
O1 Ga1 N2 126.41(8)
O2 Ga1 N2 88.97(7)
O1 Ga1 N1 89.40(7)
O2 Ga1 N1 169.71(7)
N2 Ga1 N1 85.51(7)
O1 Ga1 Cl1 120.71(6)
O2 Ga1 Cl1 96.12(5)
N2 Ga1 Cl1 112.86(6)
N1 Ga1 Cl1 94.02(6)

loop_
_geom_bond_atom_site_label_1
_geom_bond_atom_site_label_2
_geom_bond_distance
C1 C2 1.522(3)
C1 C3 1.539(3)
C1 C4 1.541(3)
C1 C5 1.542(3)
C2 H2A 0.9800
C2 H2B 0.9800
C2 H2C 0.9800
C3 H3A 0.9800
C3 H3B 0.9800
C3 H3C 0.9800
C4 N1 1.466(3)
C4 H4A 0.9900
C4 H4B 0.9900
C5 N2 1.464(3)
C5 H5A 0.9900
C5 H5B 0.9900
C6 N1 1.279(3)
C6 C7 1.446(3)
C6 H6 0.9500
C7 C12 1.407(3)
C7 C8 1.415(3)
C8 C9 1.375(3)
C8 H8 0.9500
C9 C10 1.419(3)
C9 C13 1.529(4)
C10 C11 1.377(3)
C10 H10 0.9500
C11 C12 1.429(3)
C11 C17 1.545(3)
C12 O1 1.326(3)
C13 C15 1.519(4)
C13 C14 1.520(4)
C13 C16 1.544(5)
C14 H14A 0.9800
C14 H14B 0.9800
C14 H14C 0.9800
C15 H15A 0.9800
C15 H15B 0.9800
C15 H15C 0.9800
C16 H16A 0.9800
C16 H16B 0.9800
C16 H16C 0.9800
C17 C18 1.539(3)
C17 C19 1.539(3)
C17 C20 1.540(3)
C18 H18A 0.9800
C18 H18B 0.9800
C18 H18C 0.9800
C19 H19A 0.9800
C19 H19B 0.9800
C19 H19C 0.9800
C20 H20A 0.9800
C20 H20B 0.9800
C20 H20C 0.9800
C21 N2 1.294(3)
C21 C22 1.441(3)
C21 H21 0.9500
C22 C23 1.408(3)
C22 C27 1.425(3)
C23 C24 1.371(3)
C23 H23 0.9500
C24 C25 1.415(3)
C24 C28 1.523(3)
C25 C26 1.380(3)
C25 H25 0.9500
C26 C27 1.428(3)
C26 C32 1.543(3)
C27 O2 1.319(3)
C28 C30 1.533(4)
C28 C31 1.535(4)
C28 C29 1.536(3)
C29 H29A 0.9800
C29 H29B 0.9800
C29 H29C 0.9800
C30 H30A 0.9800
C30 H30B 0.9800
C30 H30C 0.9800
C31 H31A 0.9800
C31 H31B 0.9800
C31 H31C 0.9800
C32 C35 1.532(3)
C32 C34 1.534(3)
C32 C33 1.546(3)
C33 H33A 0.9800
C33 H33B 0.9800
C33 H33C 0.9800
C34 H34A 0.9800
C34 H34B 0.9800
C34 H34C 0.9800
C35 H35A 0.9800
C35 H35B 0.9800
C35 H35C 0.9800
N1 Ga1 2.0613(19)
N2 Ga1 2.0001(18)
O1 Ga1 1.8448(16)
O2 Ga1 1.9096(15)
Cl1 Ga1 2.2135(7)

loop_
_geom_torsion_atom_site_label_1
_geom_torsion_atom_site_label_2
_geom_torsion_atom_site_label_3
_geom_torsion_atom_site_label_4
_geom_torsion
C2 C1 C4 N1 86.5(2)
C3 C1 C4 N1 -152.4(2)
C5 C1 C4 N1 -31.8(3)
C2 C1 C5 N2 -159.61(19)
C3 C1 C5 N2 79.9(2)
C4 C1 C5 N2 -39.4(3)
N1 C6 C7 C12 -2.1(4)
N1 C6 C7 C8 178.8(2)
C12 C7 C8 C9 1.9(4)
C6 C7 C8 C9 -179.0(2)
C7 C8 C9 C10 0.0(4)
C7 C8 C9 C13 -179.9(3)
C8 C9 C10 C11 -1.8(4)
C13 C9 C10 C11 178.1(3)
C9 C10 C11 C12 1.7(4)
C9 C10 C11 C17 -176.0(2)
C8 C7 C12 O1 177.4(2)
C6 C7 C12 O1 -1.7(4)
C8 C7 C12 C11 -2.0(3)
C6 C7 C12 C11 179.0(2)
C10 C11 C12 O1 -179.1(2)
C17 C11 C12 O1 -1.3(3)
C10 C11 C12 C7 0.3(3)
C17 C11 C12 C7 178.0(2)
C8 C9 C13 C15 127.4(3)
C10 C9 C13 C15 -52.5(4)
C8 C9 C13 C14 4.5(4)
C10 C9 C13 C14 -175.4(3)
C8 C9 C13 C16 -113.9(3)
C10 C9 C13 C16 66.2(3)
C10 C11 C17 C18 -122.1(2)
C12 C11 C17 C18 60.3(3)
C10 C11 C17 C19 116.7(3)
C12 C11 C17 C19 -60.9(3)
C10 C11 C17 C20 -2.7(3)
C12 C11 C17 C20 179.7(2)
N2 C21 C22 C23 -167.3(2)
N2 C21 C22 C27 16.9(4)
C27 C22 C23 C24 -2.0(4)
C21 C22 C23 C24 -177.9(2)
C22 C23 C24 C25 1.9(4)
C22 C23 C24 C28 -176.2(2)
C23 C24 C25 C26 -0.2(4)
C28 C24 C25 C26 178.0(2)
C24 C25 C26 C27 -1.4(4)
C24 C25 C26 C32 179.7(2)
C23 C22 C27 O2 -175.8(2)
C21 C22 C27 O2 -0.1(3)
C23 C22 C27 C26 0.3(3)
C21 C22 C27 C26 176.0(2)
C25 C26 C27 O2 177.4(2)
C32 C26 C27 O2 -3.6(3)
C25 C26 C27 C22 1.3(3)
C32 C26 C27 C22 -179.7(2)
C23 C24 C28 C30 117.3(3)
C25 C24 C28 C30 -60.8(3)
C23 C24 C28 C31 -122.5(3)
C25 C24 C28 C31 59.5(3)
C23 C24 C28 C29 -2.3(4)
C25 C24 C28 C29 179.6(2)
C25 C26 C32 C35 0.9(3)
C27 C26 C32 C35 -178.0(2)
C25 C26 C32 C34 -119.3(2)
C27 C26 C32 C34 61.8(3)
C25 C26 C32 C33 119.8(2)
C27 C26 C32 C33 -59.1(3)
C7 C6 N1 C4 178.3(2)
C7 C6 N1 Ga1 -4.1(3)
C1 C4 N1 C6 -103.7(2)
C1 C4 N1 Ga1 78.4(2)
C22 C21 N2 C5 -174.2(2)
C22 C21 N2 Ga1 5.9(3)
C1 C5 N2 C21 -112.9(2)
C1 C5 N2 Ga1 67.0(2)
C7 C12 O1 Ga1 13.4(4)
C11 C12 O1 Ga1 -167.22(17)
C22 C27 O2 Ga1 -38.4(3)
C26 C27 O2 Ga1 145.64(17)
C12 O1 Ga1 O2 174.7(2)
C12 O1 Ga1 N2 -98.9(2)
C12 O1 Ga1 N1 -14.9(2)
C12 O1 Ga1 Cl1 79.4(2)
C27 O2 Ga1 O1 173.16(17)
C27 O2 Ga1 N2 46.61(17)
C27 O2 Ga1 N1 104.1(4)
C27 O2 Ga1 Cl1 -66.27(16)
C21 N2 Ga1 O1 -115.43(18)
C5 N2 Ga1 O1 64.68(18)
C21 N2 Ga1 O2 -30.05(18)
C5 N2 Ga1 O2 150.06(16)
C21 N2 Ga1 N1 158.64(19)
C5 N2 Ga1 N1 -21.25(16)
C21 N2 Ga1 Cl1 66.16(18)
C5 N2 Ga1 Cl1 -113.73(15)
C6 N1 Ga1 O1 9.8(2)
C4 N1 Ga1 O1 -172.44(16)
C6 N1 Ga1 O2 78.7(4)
C4 N1 Ga1 O2 -103.6(4)
C6 N1 Ga1 N2 136.4(2)
C4 N1 Ga1 N2 -45.84(15)
C6 N1 Ga1 Cl1 -110.93(19)
C4 N1 Ga1 Cl1 66.81(15)
